data_1571622
loop_
_publ_author_name
'Chen, Yan-Ru'
'Ying, Ting-Ting'
'Chen, Yan-Cong'
'Liao, Pei-Yu'
'Ni, Zhao-Ping'
'Tong, Ming-Liang'

_publ_section_title
;
 Bidirectional photomagnetism, exciplex fluorescence and dielectric
 anomalies in a spin crossover Hofmann-type coordination polymer.
;
_journal_issue 24
_journal_name_full 'Chemical science'
_journal_page_first 9240
_journal_page_last 9248
_journal_paper_doi 10.1039/d4sc00331d
_journal_volume 15
_journal_year 2024
_chemical_formula_moiety 'C32 H16 Au4 N16 O2 Zn2, 2(C16 H10)'
_chemical_formula_sum 'C64 H36 Au4 N16 O2 Zn2'
_chemical_formula_weight 1979.69
_space_group_crystal_system orthorhombic
_space_group_IT_number 61
_space_group_name_Hall '-P 2ac 2ab'
_space_group_name_H-M_alt 'P b c a'
_atom_sites_solution_hydrogens geom
_atom_sites_solution_primary dual
_audit_creation_date 2024-03-15
_audit_creation_method
;
Olex2 1.5
(compiled 2024.02.16 svn.r378c4104 for OlexSys, GUI svn.r6928)
;
_audit_update_record
;
2024-04-05 deposited with the CCDC.	2024-05-10 downloaded from the CCDC.
;
_cell_angle_alpha 90
_cell_angle_beta 90
_cell_angle_gamma 90
_cell_formula_units_Z 8
_cell_length_a 15.3837(10)
_cell_length_b 27.856(2)
_cell_length_c 28.7390(19)
_cell_measurement_reflns_used 3593
_cell_measurement_temperature 259.99(10)
_cell_measurement_theta_max 25.3870
_cell_measurement_theta_min 2.8410
_cell_volume 12315.5(14)
_computing_cell_refinement 'CrysAlisPro 1.171.42.92a (Rigaku OD, 2023)'
_computing_data_collection 'CrysAlisPro 1.171.42.92a (Rigaku OD, 2023)'
_computing_data_reduction 'CrysAlisPro 1.171.42.92a (Rigaku OD, 2023)'
_computing_molecular_graphics 'Olex2 1.5 (Dolomanov et al., 2009)'
_computing_publication_material 'Olex2 1.5 (Dolomanov et al., 2009)'
_computing_structure_refinement 'SHELXL 2018/3 (Sheldrick, 2015)'
_computing_structure_solution 'SHELXT 2014/5 (Sheldrick, 2014)'
_diffrn_ambient_environment N~2~
_diffrn_ambient_temperature 259.99(10)
_diffrn_detector 'CCD plate'
_diffrn_detector_area_resol_mean 5.2913
_diffrn_detector_type AtlasS2
_diffrn_measured_fraction_theta_full 0.997
_diffrn_measured_fraction_theta_max 0.997
_diffrn_measurement_details
;
List of Runs (angles in degrees, time in seconds):

  # Type    Start    End  Width  t~exp~   \w     \q     \k     \f   Frames
#--------------------------------------------------------------------------
  1  \w   -103.00 -73.00   1.00    5.00    --  -14.92 178.00-180.00   30
  2  \w     52.00  78.00   1.00    5.00    --   15.55 178.00 -60.00   26
  3  \w    -54.00  30.00   1.00    5.00    --   15.55 -57.00  30.00   84
;
_diffrn_measurement_device 'four-circle diffractometer'
_diffrn_measurement_device_type 'SuperNova, Dual, Cu at home/near, AtlasS2'
_diffrn_measurement_method '\w scans'
_diffrn_orient_matrix_type 'CrysAlisPro convention (1999,Acta A55,543-557)'
_diffrn_orient_matrix_UB_11 0.0281170000
_diffrn_orient_matrix_UB_12 -0.0199157000
_diffrn_orient_matrix_UB_13 -0.0031509000
_diffrn_orient_matrix_UB_21 -0.0153499000
_diffrn_orient_matrix_UB_22 -0.0027319000
_diffrn_orient_matrix_UB_23 -0.0231170000
_diffrn_orient_matrix_UB_31 0.0331325000
_diffrn_orient_matrix_UB_32 0.0156427000
_diffrn_orient_matrix_UB_33 -0.0080594000
_diffrn_radiation_monochromator mirror
_diffrn_radiation_probe x-ray
_diffrn_radiation_type 'Mo K\a'
_diffrn_radiation_wavelength 0.71073
_diffrn_reflns_av_R_equivalents 0.0907
_diffrn_reflns_av_unetI/netI 0.1228
_diffrn_reflns_Laue_measured_fraction_full 0.997
_diffrn_reflns_Laue_measured_fraction_max 0.997
_diffrn_reflns_limit_h_max 19
_diffrn_reflns_limit_h_min -14
_diffrn_reflns_limit_k_max 36
_diffrn_reflns_limit_k_min -34
_diffrn_reflns_limit_l_max 29
_diffrn_reflns_limit_l_min -37
_diffrn_reflns_number 40458
_diffrn_reflns_point_group_measured_fraction_full 0.997
_diffrn_reflns_point_group_measured_fraction_max 0.997
_diffrn_reflns_theta_full 25.242
_diffrn_reflns_theta_max 27.499
_diffrn_reflns_theta_min 2.580
_diffrn_source 'micro-focus sealed X-ray tube'
_diffrn_source_type 'SuperNova (Mo) X-ray Source'
_exptl_absorpt_coefficient_mu 10.319
_exptl_absorpt_correction_T_max 1.00000
_exptl_absorpt_correction_T_min 0.72369
_exptl_absorpt_correction_type multi-scan
_exptl_absorpt_process_details
;
CrysAlisPro 1.171.42.92a (Rigaku Oxford Diffraction, 2023)
Empirical absorption correction using spherical harmonics,
implemented in SCALE3 ABSPACK scaling algorithm.
;
_exptl_crystal_colour 'clear light colourless'
_exptl_crystal_colour_lustre clear
_exptl_crystal_colour_modifier light
_exptl_crystal_colour_primary colourless
_exptl_crystal_density_diffrn 2.135
_exptl_crystal_description block
_exptl_crystal_F_000 7392
_exptl_crystal_size_max 0.27
_exptl_crystal_size_mid 0.24
_exptl_crystal_size_min 0.12
_refine_diff_density_max 1.119
_refine_diff_density_min -1.775
_refine_diff_density_rms 0.223
_refine_ls_extinction_method none
_refine_ls_goodness_of_fit_ref 1.044
_refine_ls_hydrogen_treatment constr
_refine_ls_matrix_type full
_refine_ls_number_parameters 889
_refine_ls_number_reflns 14098
_refine_ls_number_restraints 2793
_refine_ls_restrained_S_all 0.959
_refine_ls_R_factor_all 0.1751
_refine_ls_R_factor_gt 0.0692
_refine_ls_shift/su_max 0.001
_refine_ls_shift/su_mean 0.000
_refine_ls_structure_factor_coef Fsqd
_refine_ls_weighting_details 'w=1/[\s^2^(Fo^2^)+(0.0261P)^2^+8.8229P] where P=(Fo^2^+2Fc^2^)/3'
_refine_ls_weighting_scheme calc
_refine_ls_wR_factor_gt 0.1174
_refine_ls_wR_factor_ref 0.1651
_reflns_Friedel_coverage 0.000
_reflns_number_gt 6198
_reflns_number_total 14098
_reflns_threshold_expression 'I > 2\s(I)'
_cod_data_source_file d4sc00331d2.cif
_cod_data_source_block a24030604a0123_3_260_00_auto
_cod_depositor_comments 'Adding full bibliography for 1571621--1571630.cif.'
_cod_original_cell_volume 12315.6(15)
_cod_database_code 1571622
_shelx_shelxl_version_number 2018/3
_chemical_oxdiff_formula Au4C64N16O2Zn2
_shelx_space_group_comment
;
The symmetry employed for this shelxl refinement is uniquely defined
by the following loop, which should always be used as a source of
symmetry information in preference to the above space-group names.
They are only intended as comments.
;
_shelx_estimated_absorpt_t_max 0.371
_shelx_estimated_absorpt_t_min 0.167
_reflns_odcompleteness_completeness 87.74
_reflns_odcompleteness_iscentric 1
_reflns_odcompleteness_theta 30.69
_olex2_refinement_description
;
1. Fixed Uiso
 At 1.2 times of:
  All C(H) groups
2. Restrained distances
 C47-C36 \\sim C48-C42 \\sim C37-C34 \\sim C38-C35 \\sim C60-C57 \\sim C52-C63
\\sim C58-C64 \\sim C51-C54
 \\sim C57A-C51A \\sim C56A-C52A \\sim C58-C64 \\sim C52-C63 \\sim C50-C53
\\sim C56-C52 \\sim C55-C58 ~
 C58A-C64A \\sim C63A-C52A \\sim C62A-C59A \\sim C56A-C52A \\sim C58A-C55A
\\sim C53A-C50A
 with sigma of 0.02
 C60A-C63A \\sim C64A-C54A \\sim C50A-C55A \\sim C56A-C62A \\sim C38-C48 \\sim
C47-C44 \\sim C46-C40 ~
 C39-C34 \\sim C56-C62 \\sim C60-C63 \\sim C64-C54 \\sim C50-C55
 with sigma of 0.02
3. Uiso/Uaniso restraints and constraints
All non-hydrogen atoms have similar U: within 3A with sigma of 0.01 and sigma
for terminal atoms of 0.02 within 3A
C35 \\sim C44 \\sim C43 \\sim C45 \\sim C47 \\sim C42 \\sim C46 \\sim C48 \\sim
C41 \\sim C36 \\sim C37 \\sim C40 \\sim C38 \\sim C39 \\sim C34 \\sim C33:
within 1.7A with sigma of 0.04 and sigma for terminal atoms of 0.08 within 1.7A
C61 \\sim C52 \\sim C51 \\sim C53 \\sim C58 \\sim C50 \\sim C55 \\sim C54 \\sim
C64 \\sim C57 \\sim C59 \\sim C49 \\sim C56 \\sim C63 \\sim C62 \\sim C60 \\sim
C55A \\sim C52A \\sim C53A \\sim C51A \\sim C58A \\sim C54A \\sim C64A \\sim
C50A \\sim C59A \\sim C57A \\sim C49A \\sim C63A \\sim C56A \\sim C60A \\sim
C62A \\sim C61A: within 1.7A with sigma of 0.04 and sigma for terminal atoms of
0.08 within 1.7A
Uanis(C52) \\sim Ueq, Uanis(C51) \\sim Ueq, Uanis(C52A) \\sim Ueq, Uanis(C58A)
\\sim Ueq, Uanis(C58) \\sim Ueq: with sigma of 0.006 and sigma for terminal
atoms of 0.012
4. Others
 Fixed Sof: C52(0.5) C51(0.5) C50(0.5) H50(0.5) C49(0.5) H49(0.5) C54(0.5)
 H54(0.5) C53(0.5) C61(0.5) H61(0.5) C62(0.5) H62(0.5) C57(0.5) C58(0.5)
 C59(0.5) C60(0.5) H60(0.5) C63(0.5) H63(0.5) C64(0.5) H64(0.5) C56(0.5)
 H56(0.5) C55(0.5) H55(0.5) C52A(0.5) C53A(0.5) C54A(0.5) H54A(0.5) C49A(0.5)
 H49A(0.5) C50A(0.5) H50A(0.5) C51A(0.5) C64A(0.5) H64A(0.5) C63A(0.5)
 H63A(0.5) C55A(0.5) H55A(0.5) C56A(0.5) H56A(0.5) C61A(0.5) H61A(0.5)
 C60A(0.5) H60A(0.5) C59A(0.5) C58A(0.5) C57A(0.5) C62A(0.5) H62A(0.5)
5.a Aromatic/amide H refined with riding coordinates:
 C11(H11), C5(H5), C31(H31), C29(H29), C2(H2), C30(H30), C1(H1), C32(H32),
 C4(H4), C9(H9), C22(H22), C25(H25), C12(H12), C44(H44), C21(H21), C38(H38),
 C10(H10), C46(H46), C24(H24), C33(H33), C47(H47), C40(H40), C39(H39), C45(H45),
  C48(H48), C34(H34), C50(H50), C49(H49), C54(H54), C61(H61), C62(H62),
 C60(H60), C63(H63), C64(H64), C56(H56), C55(H55), C54A(H54A), C49A(H49A),
 C50A(H50A), C64A(H64A), C63A(H63A), C55A(H55A), C56A(H56A), C61A(H61A),
 C60A(H60A), C62A(H62A)
5.b Fitted hexagon refined as free rotating group:
 C52(C51,C50,C49,C54,C53), C61(C62,C57,C58,C59,C60), C52A(C53A,C54A,C49A,C50A,
 C51A), C61A(C60A,C59A,C58A,C57A,C62A)
;
_olex2_submission_special_instructions 'No special instructions were received'
_oxdiff_exptl_absorpt_empirical_details
;
Empirical correction (ABSPACK) includes:
- Absorption correction using spherical harmonics
- Frame scaling
- Detector area scaling
;
_oxdiff_exptl_absorpt_empirical_full_max 1.429
_oxdiff_exptl_absorpt_empirical_full_min 0.802

loop_
_space_group_symop_operation_xyz
'x, y, z'
'-x+1/2, -y, z+1/2'
'-x, y+1/2, -z+1/2'
'x+1/2, -y+1/2, -z'
'-x, -y, -z'
'x-1/2, y, -z-1/2'
'x, -y-1/2, z-1/2'
'-x-1/2, y-1/2, z'

loop_
_atom_site_label
_atom_site_type_symbol
_atom_site_fract_x
_atom_site_fract_y
_atom_site_fract_z
_atom_site_U_iso_or_equiv
_atom_site_adp_type
_atom_site_occupancy
_atom_site_site_symmetry_order
_atom_site_calc_flag
_atom_site_refinement_flags_posn
_atom_site_refinement_flags_adp
_atom_site_refinement_flags_occupancy
_atom_site_disorder_assembly
_atom_site_disorder_group
Au3 Au 0.51189(3) 0.13715(2) 0.57117(2) 0.04432(17) Uani 1 1 d . U . . .
Au1 Au 0.00290(3) 0.38596(2) 0.53181(2) 0.04440(17) Uani 1 1 d . U . . .
Au2 Au 0.00191(3) 0.12754(2) 0.57037(2) 0.04903(18) Uani 1 1 d . U . . .
Au4 Au 0.50631(3) 0.37414(2) 0.53754(2) 0.04682(18) Uani 1 1 d . U . . .
Zn1 Zn 0.24718(8) 0.25533(5) 0.55187(5) 0.0306(4) Uani 1 1 d . U . . .
Zn2 Zn 0.74811(8) 0.50475(5) 0.55591(5) 0.0311(4) Uani 1 1 d . U . . .
N6 N -0.1410(6) 0.0490(4) 0.5771(4) 0.044(3) Uani 1 1 d . U . . .
C14 C -0.0933(8) 0.4329(5) 0.5286(4) 0.039(3) Uani 1 1 d . U . . .
O1 O 0.2471(5) 0.2103(3) 0.3031(3) 0.0433(17) Uani 1 1 d . U . . .
N9 N 0.1518(7) 0.3094(4) 0.5390(4) 0.044(2) Uani 1 1 d . U . . .
N16 N 0.7884(7) 0.4755(4) 0.9836(4) 0.045(2) Uani 1 1 d . U . . .
N8 N 0.6639(7) 0.0630(4) 0.5628(4) 0.041(3) Uani 1 1 d . U . . .
N1 N 0.2454(6) 0.2317(4) 0.4791(4) 0.0418(19) Uani 1 1 d . U . . .
N10 N -0.1481(6) 0.4607(4) 0.5298(4) 0.044(3) Uani 1 1 d . U . . .
N7 N 0.3495(6) 0.2038(4) 0.5681(4) 0.043(2) Uani 1 1 d . U . . .
C18 C 0.6107(8) 0.0915(5) 0.5672(5) 0.044(3) Uani 1 1 d . U . . .
N13 N 0.7770(7) 0.4848(4) 0.6275(4) 0.040(2) Uani 1 1 d . U . . .
C20 C 0.6057(8) 0.4185(5) 0.5459(5) 0.041(3) Uani 1 1 d . U . . .
N4 N 0.2484(6) 0.2227(4) 0.1253(4) 0.035(2) Uani 1 1 d . U . . .
N12 N 0.6590(6) 0.4463(4) 0.5510(4) 0.041(2) Uani 1 1 d . U . . .
N5 N 0.1482(7) 0.2040(4) 0.5645(4) 0.043(2) Uani 1 1 d . U . . .
N11 N 0.3476(7) 0.3045(4) 0.5352(4) 0.043(2) Uani 1 1 d . U . . .
C13 C 0.0997(8) 0.3385(5) 0.5376(5) 0.043(3) Uani 1 1 d . U . . .
C11 C 0.2250(8) 0.2530(5) 0.1591(5) 0.042(2) Uani 1 1 d . U . . .
H11 H 0.205355 0.283358 0.150747 0.051 Uiso 1 1 calc R U . . .
C19 C 0.4036(8) 0.3296(5) 0.5348(5) 0.044(3) Uani 1 1 d . U . . .
C16 C -0.0881(8) 0.0769(5) 0.5757(5) 0.045(3) Uani 1 1 d . U . . .
C15 C 0.0941(8) 0.1768(5) 0.5669(5) 0.046(3) Uani 1 1 d . U . . .
C5 C 0.2310(9) 0.2606(5) 0.4449(5) 0.049(2) Uani 1 1 d . U . . .
H5 H 0.217696 0.292323 0.451782 0.058 Uiso 1 1 calc R U . . .
N3 N 0.2920(7) 0.1387(4) 0.2791(4) 0.045(2) Uani 1 1 d . U . . .
C31 C 0.8705(9) 0.4837(5) 0.9682(5) 0.049(2) Uani 1 1 d . U . . .
H31 H 0.911483 0.492666 0.990286 0.058 Uiso 1 1 calc R U . . .
O2 O 0.8067(6) 0.4672(4) 0.8049(3) 0.0530(18) Uani 1 1 d . U . . .
C17 C 0.4084(8) 0.1809(5) 0.5710(5) 0.043(3) Uani 1 1 d . U . . .
C29 C 0.7523(9) 0.4592(5) 0.9038(5) 0.050(2) Uani 1 1 d . U . . .
H29 H 0.710581 0.450739 0.881904 0.060 Uiso 1 1 calc R U . . .
C2 C 0.2674(8) 0.1693(5) 0.4238(5) 0.046(2) Uani 1 1 d . U . . .
H2 H 0.281045 0.137303 0.418333 0.056 Uiso 1 1 calc R U . . .
N2 N 0.2905(7) 0.1385(4) 0.3286(4) 0.048(2) Uani 1 1 d . U . . .
C3 C 0.2537(8) 0.2000(5) 0.3875(5) 0.044(2) Uani 1 1 d . U . . .
C28 C 0.8359(9) 0.4685(5) 0.8904(5) 0.050(2) Uani 1 1 d . U . . .
C30 C 0.7310(9) 0.4624(5) 0.9500(5) 0.047(2) Uani 1 1 d . U . . .
H30 H 0.674243 0.455369 0.958734 0.057 Uiso 1 1 calc R U . . .
C1 C 0.2606(8) 0.1865(5) 0.4696(5) 0.046(2) Uani 1 1 d . U . . .
H1 H 0.267220 0.164985 0.494097 0.055 Uiso 1 1 calc R U . . .
C32 C 0.8982(9) 0.4801(5) 0.9236(5) 0.050(2) Uani 1 1 d . U . . .
H32 H 0.956018 0.485193 0.915550 0.060 Uiso 1 1 calc R U . . .
C4 C 0.2343(9) 0.2470(5) 0.3975(5) 0.051(2) Uani 1 1 d . U . . .
H4 H 0.223628 0.269139 0.373985 0.061 Uiso 1 1 calc R U . . .
C6 C 0.2650(9) 0.1813(5) 0.3394(5) 0.045(2) Uani 1 1 d . U . . .
C9 C 0.2816(8) 0.1659(5) 0.1837(5) 0.044(2) Uani 1 1 d . U . . .
H9 H 0.302974 0.135562 0.191043 0.052 Uiso 1 1 calc R U . . .
N14 N 0.9415(8) 0.4725(5) 0.7792(4) 0.057(2) Uani 1 1 d . U . . .
C22 C 0.7408(9) 0.4812(5) 0.7089(5) 0.052(2) Uani 1 1 d . U . . .
H22 H 0.698345 0.483739 0.731803 0.063 Uiso 1 1 calc R U . . .
C25 C 0.8600(9) 0.4763(5) 0.6395(5) 0.049(2) Uani 1 1 d . U . . .
H25 H 0.901385 0.474990 0.615951 0.058 Uiso 1 1 calc R U . . .
C12 C 0.2286(8) 0.2413(5) 0.2059(5) 0.044(2) Uani 1 1 d . U . . .
H12 H 0.211251 0.263510 0.228253 0.052 Uiso 1 1 calc R U . . .
C44 C 0.1241(13) 0.1361(7) 0.7658(6) 0.098(3) Uani 1 1 d D U . . .
H44 H 0.067719 0.146969 0.760702 0.117 Uiso 1 1 calc R U . . .
C21 C 0.7202(9) 0.4858(5) 0.6621(5) 0.048(2) Uani 1 1 d . U . . .
H21 H 0.661903 0.489987 0.654421 0.057 Uiso 1 1 calc R U . . .
C42 C 0.2591(12) 0.1023(8) 0.7390(6) 0.092(2) Uani 1 1 d D U . . .
N15 N 0.9437(8) 0.4717(5) 0.8280(4) 0.059(2) Uani 1 1 d . U . . .
C27 C 0.8648(10) 0.4687(6) 0.8416(5) 0.053(2) Uani 1 1 d . U . . .
C38 C 0.3318(11) 0.0663(7) 0.6205(6) 0.098(3) Uani 1 1 d D U . . .
H38 H 0.313914 0.065394 0.589603 0.118 Uiso 1 1 calc R U . . .
C41 C 0.2881(13) 0.1043(7) 0.7869(8) 0.096(3) Uani 1 1 d . U . . .
C8 C 0.2579(8) 0.1970(5) 0.2190(5) 0.040(2) Uani 1 1 d . U . . .
C23 C 0.8269(9) 0.4728(5) 0.7202(5) 0.050(2) Uani 1 1 d . U . . .
C7 C 0.2691(9) 0.1804(5) 0.2668(5) 0.044(2) Uani 1 1 d . U . . .
C10 C 0.2739(8) 0.1795(5) 0.1375(5) 0.043(2) Uani 1 1 d . U . . .
H10 H 0.287140 0.157378 0.114357 0.052 Uiso 1 1 calc R U . . .
C43 C 0.1722(13) 0.1191(7) 0.7298(8) 0.093(3) Uani 1 1 d . U . . .
C46 C 0.2400(11) 0.1188(7) 0.8214(8) 0.097(3) Uani 1 1 d D U . . .
H46 H 0.259136 0.116780 0.852055 0.116 Uiso 1 1 calc R U . . .
C36 C 0.3081(10) 0.0851(7) 0.7018(8) 0.094(2) Uani 1 1 d D U . . .
C24 C 0.8877(9) 0.4694(5) 0.6848(5) 0.051(2) Uani 1 1 d . U . . .
H24 H 0.945659 0.462640 0.691254 0.062 Uiso 1 1 calc R U . . .
C33 C 0.4120(13) 0.0519(7) 0.6336(7) 0.101(3) Uani 1 1 d . U . . .
H33 H 0.446322 0.039109 0.609997 0.121 Uiso 1 1 calc R U . . .
C26 C 0.8613(10) 0.4708(6) 0.7681(5) 0.055(2) Uani 1 1 d . U . . .
C47 C 0.1397(10) 0.1157(6) 0.6833(6) 0.091(3) Uani 1 1 d D U . . .
H47 H 0.083012 0.124912 0.676419 0.109 Uiso 1 1 calc R U . . .
C40 C 0.3769(11) 0.0858(7) 0.7931(7) 0.095(3) Uani 1 1 d D U . . .
H40 H 0.401325 0.084054 0.822613 0.115 Uiso 1 1 calc R U . . .
C37 C 0.2769(11) 0.0828(7) 0.6560(8) 0.095(3) Uani 1 1 d D U . . .
C39 C 0.4229(14) 0.0714(7) 0.7554(6) 0.097(3) Uani 1 1 d D U . . .
H39 H 0.480233 0.062814 0.761381 0.117 Uiso 1 1 calc R U . . .
C35 C 0.3981(12) 0.0676(8) 0.7110(7) 0.097(3) Uani 1 1 d D U . . .
C45 C 0.1594(13) 0.1373(7) 0.8105(7) 0.099(3) Uani 1 1 d . U . . .
H45 H 0.126861 0.151269 0.834188 0.119 Uiso 1 1 calc R U . . .
C48 C 0.1937(10) 0.0986(7) 0.6490(6) 0.095(3) Uani 1 1 d D U . . .
H48 H 0.172130 0.097654 0.618773 0.114 Uiso 1 1 calc R U . . .
C34 C 0.4467(10) 0.0534(7) 0.6733(6) 0.101(3) Uani 1 1 d D U . . .
H34 H 0.504771 0.044998 0.677029 0.121 Uiso 1 1 calc R U . . .
C52 C 0.498(2) 0.2868(8) 0.7409(7) 0.086(2) Uani 0.5 1 d DG U P A -1
C51 C 0.4656(18) 0.2471(9) 0.7646(5) 0.086(3) Uani 0.5 1 d DG U P A -1
C50 C 0.436(2) 0.2073(8) 0.7400(8) 0.086(3) Uani 0.5 1 d DG U P A -1
H50 H 0.414702 0.180793 0.755796 0.104 Uiso 0.5 1 calc R U P A -1
C49 C 0.4396(18) 0.2072(8) 0.6916(8) 0.086(3) Uani 0.5 1 d G U P A -1
H49 H 0.420083 0.180573 0.675121 0.103 Uiso 0.5 1 calc R U P A -1
C54 C 0.4720(18) 0.2468(9) 0.6679(5) 0.086(3) Uani 0.5 1 d DG U P A -1
H54 H 0.474182 0.246761 0.635596 0.103 Uiso 0.5 1 calc R U P A -1
C53 C 0.501(2) 0.2866(8) 0.6926(7) 0.086(3) Uani 0.5 1 d DG U P A -1
C61 C 0.5786(15) 0.4043(7) 0.8134(8) 0.088(3) Uani 0.5 1 d G U P A -1
H61 H 0.596724 0.431510 0.829470 0.106 Uiso 0.5 1 calc R U P A -1
C62 C 0.5505(18) 0.3641(9) 0.8377(6) 0.088(3) Uani 0.5 1 d DG U P A -1
H62 H 0.549848 0.364307 0.870017 0.105 Uiso 0.5 1 calc R U P A -1
C57 C 0.5234(19) 0.3235(8) 0.8136(7) 0.086(3) Uani 0.5 1 d DG U P A -1
C58 C 0.5244(17) 0.3231(7) 0.7652(7) 0.087(2) Uani 0.5 1 d DG U P A -1
C59 C 0.5525(17) 0.3634(8) 0.7409(6) 0.087(3) Uani 0.5 1 d G U P A -1
C60 C 0.5796(15) 0.4040(7) 0.7650(8) 0.088(3) Uani 0.5 1 d DG U P A -1
H60 H 0.598355 0.430931 0.748749 0.106 Uiso 0.5 1 calc R U P A -1
C63 C 0.555(2) 0.3660(10) 0.6901(8) 0.087(3) Uani 0.5 1 d D U P A -1
H63 H 0.570975 0.393783 0.674468 0.104 Uiso 0.5 1 calc R U P A -1
C64 C 0.532(2) 0.3272(11) 0.6683(8) 0.086(3) Uani 0.5 1 d D U P A -1
H64 H 0.536867 0.326075 0.636099 0.103 Uiso 0.5 1 calc R U P A -1
C56 C 0.493(2) 0.2830(11) 0.8377(8) 0.087(3) Uani 0.5 1 d D U P A -1
H56 H 0.494495 0.282790 0.870014 0.104 Uiso 0.5 1 calc R U P A -1
C55 C 0.462(2) 0.2447(10) 0.8152(8) 0.086(3) Uani 0.5 1 d D U P A -1
H55 H 0.438974 0.218341 0.830857 0.104 Uiso 0.5 1 calc R U P A -1
C52A C 0.504(2) 0.2994(9) 0.7376(6) 0.086(2) Uani 0.5 1 d DG U P B -2
C53A C 0.493(2) 0.2774(8) 0.6946(8) 0.086(3) Uani 0.5 1 d DG U P B -2
C54A C 0.5203(18) 0.3002(9) 0.6542(6) 0.086(3) Uani 0.5 1 d DG U P B -2
H54A H 0.512347 0.285542 0.625474 0.103 Uiso 0.5 1 calc R U P B -2
C49A C 0.5597(17) 0.3450(9) 0.6568(6) 0.087(3) Uani 0.5 1 d G U P B -2
H49A H 0.578235 0.360324 0.629795 0.104 Uiso 0.5 1 calc R U P B -2
C50A C 0.5716(18) 0.3670(7) 0.6998(7) 0.087(3) Uani 0.5 1 d DG U P B -2
H50A H 0.597970 0.396987 0.701505 0.104 Uiso 0.5 1 calc R U P B -2
C51A C 0.5439(18) 0.3442(8) 0.7401(5) 0.087(3) Uani 0.5 1 d DG U P B -2
C64A C 0.454(2) 0.2338(11) 0.6967(7) 0.086(3) Uani 0.5 1 d D U P B -2
H64A H 0.444928 0.217921 0.668697 0.103 Uiso 0.5 1 calc R U P B -2
C63A C 0.426(3) 0.2094(11) 0.7393(9) 0.086(3) Uani 0.5 1 d D U P B -2
H63A H 0.398428 0.179799 0.738145 0.104 Uiso 0.5 1 calc R U P B -2
C55A C 0.560(2) 0.3671(9) 0.7838(8) 0.086(3) Uani 0.5 1 d D U P B -2
H55A H 0.587154 0.396975 0.785134 0.104 Uiso 0.5 1 calc R U P B -2
C56A C 0.536(3) 0.3453(11) 0.8215(8) 0.087(3) Uani 0.5 1 d D U P B -2
H56A H 0.546339 0.361079 0.849490 0.104 Uiso 0.5 1 calc R U P B -2
C61A C 0.4365(14) 0.2342(8) 0.8657(7) 0.086(3) Uani 0.5 1 d G U P B -2
H61A H 0.421392 0.219671 0.893688 0.104 Uiso 0.5 1 calc R U P B -2
C60A C 0.4205(14) 0.2108(7) 0.8239(8) 0.086(3) Uani 0.5 1 d DG U P B -2
H60A H 0.394565 0.180596 0.823860 0.103 Uiso 0.5 1 calc R U P B -2
C59A C 0.4431(16) 0.2324(8) 0.7820(7) 0.086(3) Uani 0.5 1 d DG U P B -2
C58A C 0.4818(16) 0.2775(8) 0.7820(5) 0.086(2) Uani 0.5 1 d DG U P B -2
C57A C 0.4978(17) 0.3010(7) 0.8238(7) 0.086(3) Uani 0.5 1 d DG U P B -2
C62A C 0.4752(16) 0.2793(8) 0.8657(5) 0.086(3) Uani 0.5 1 d DG U P B -2
H62A H 0.485969 0.294935 0.893673 0.104 Uiso 0.5 1 calc R U P B -2

loop_
_atom_site_aniso_label
_atom_site_aniso_U_11
_atom_site_aniso_U_22
_atom_site_aniso_U_33
_atom_site_aniso_U_23
_atom_site_aniso_U_13
_atom_site_aniso_U_12
Au3 0.0459(3) 0.0481(4) 0.0389(3) -0.0028(3) -0.0021(3) 0.0176(3)
Au1 0.0471(3) 0.0476(4) 0.0385(3) -0.0023(3) -0.0001(3) 0.0173(3)
Au2 0.0482(3) 0.0586(4) 0.0403(4) -0.0009(3) -0.0019(3) -0.0252(3)
Au4 0.0479(3) 0.0451(4) 0.0475(4) -0.0019(3) 0.0016(3) -0.0191(3)
Zn1 0.0316(7) 0.0294(9) 0.0309(9) -0.0008(7) -0.0004(7) -0.0015(7)
Zn2 0.0298(7) 0.0285(9) 0.0349(10) -0.0016(7) 0.0001(6) 0.0007(6)
N6 0.046(6) 0.050(7) 0.037(6) -0.005(6) -0.005(5) -0.020(5)
C14 0.049(6) 0.041(6) 0.027(5) -0.001(5) 0.004(5) 0.019(5)
O1 0.064(4) 0.033(3) 0.032(3) -0.001(3) -0.003(3) 0.001(3)
N9 0.043(5) 0.040(6) 0.049(6) -0.005(5) -0.001(5) 0.015(4)
N16 0.059(4) 0.048(5) 0.028(4) 0.001(4) 0.006(4) 0.003(4)
N8 0.047(6) 0.038(7) 0.038(6) -0.001(5) 0.000(5) 0.012(5)
N1 0.055(4) 0.036(4) 0.035(4) 0.006(3) -0.006(4) 0.000(4)
N10 0.044(6) 0.053(7) 0.034(6) -0.002(6) 0.002(5) 0.013(5)
N7 0.042(4) 0.042(5) 0.044(5) -0.001(4) -0.001(4) 0.014(4)
C18 0.051(6) 0.044(6) 0.037(6) -0.003(5) 0.003(5) 0.014(5)
N13 0.051(4) 0.043(4) 0.027(4) -0.001(4) 0.001(4) 0.006(4)
C20 0.046(6) 0.029(6) 0.048(6) 0.003(5) 0.001(5) -0.009(5)
N4 0.051(4) 0.023(4) 0.033(4) -0.007(4) -0.003(4) 0.000(4)
N12 0.044(5) 0.035(5) 0.045(5) 0.004(5) -0.005(5) 0.001(4)
N5 0.047(5) 0.043(5) 0.040(5) 0.008(4) -0.004(4) -0.011(4)
N11 0.047(5) 0.040(5) 0.041(5) -0.002(4) 0.003(4) -0.008(4)
C13 0.044(5) 0.039(6) 0.045(6) -0.003(5) 0.000(5) 0.022(5)
C11 0.061(5) 0.030(5) 0.036(5) -0.005(4) -0.008(4) 0.001(4)
C19 0.048(6) 0.045(6) 0.040(6) 0.000(5) 0.004(5) -0.013(5)
C16 0.050(6) 0.049(6) 0.035(6) -0.002(5) 0.000(5) -0.029(5)
C15 0.047(5) 0.053(6) 0.038(6) 0.006(5) -0.002(5) -0.019(5)
C5 0.071(5) 0.038(5) 0.037(5) 0.003(4) 0.000(4) -0.003(4)
N3 0.066(4) 0.037(4) 0.034(4) -0.002(4) -0.004(4) 0.002(4)
C31 0.059(5) 0.055(5) 0.032(5) 0.000(5) 0.002(4) 0.002(5)
O2 0.071(4) 0.056(4) 0.032(4) 0.000(3) 0.002(3) 0.005(3)
C17 0.041(5) 0.041(6) 0.048(6) -0.004(5) -0.004(5) 0.020(5)
C29 0.064(4) 0.054(4) 0.032(4) 0.000(4) 0.003(4) 0.000(4)
C2 0.066(4) 0.038(4) 0.036(4) 0.003(4) -0.005(4) 0.002(4)
N2 0.068(4) 0.042(4) 0.034(4) 0.006(4) -0.005(4) 0.005(4)
C3 0.063(4) 0.037(4) 0.033(4) 0.005(4) -0.006(4) 0.002(4)
C28 0.064(4) 0.053(4) 0.033(4) -0.001(4) 0.002(4) 0.003(4)
C30 0.059(5) 0.051(5) 0.032(5) -0.001(4) 0.001(4) 0.000(5)
C1 0.067(5) 0.037(5) 0.034(5) 0.009(4) -0.006(4) 0.001(4)
C32 0.062(4) 0.055(4) 0.033(4) -0.001(4) 0.002(4) 0.003(4)
C4 0.074(4) 0.041(4) 0.036(4) 0.005(4) -0.004(4) 0.001(4)
C6 0.066(4) 0.038(4) 0.033(4) 0.002(4) -0.008(4) 0.001(4)
C9 0.064(4) 0.030(4) 0.036(4) 0.005(4) -0.004(4) 0.004(4)
N14 0.074(4) 0.062(4) 0.036(4) -0.002(4) 0.004(4) -0.001(4)
C22 0.066(4) 0.053(4) 0.038(4) 0.002(4) 0.005(4) 0.007(4)
C25 0.059(5) 0.051(5) 0.035(5) 0.001(5) 0.004(4) 0.008(5)
C12 0.061(4) 0.032(4) 0.037(4) 0.002(4) -0.003(4) 0.000(4)
C44 0.092(6) 0.084(6) 0.117(7) 0.016(6) 0.011(6) -0.019(5)
C21 0.054(5) 0.053(5) 0.036(5) 0.001(5) 0.004(4) 0.010(4)
C42 0.089(5) 0.078(5) 0.111(6) 0.017(5) 0.012(5) -0.023(4)
N15 0.076(4) 0.063(4) 0.037(4) -0.002(4) 0.001(4) 0.004(4)
C27 0.069(4) 0.057(4) 0.034(4) -0.002(4) -0.001(4) 0.002(4)
C38 0.098(6) 0.079(6) 0.116(7) 0.017(6) 0.018(6) -0.025(5)
C41 0.092(5) 0.081(5) 0.115(7) 0.017(5) 0.013(5) -0.022(5)
C8 0.058(4) 0.029(4) 0.033(4) -0.003(4) -0.004(4) 0.004(4)
C23 0.065(4) 0.052(4) 0.033(4) -0.001(4) 0.002(4) 0.005(4)
C7 0.063(4) 0.035(4) 0.033(4) 0.001(4) 0.000(4) 0.003(4)
C10 0.064(5) 0.030(5) 0.037(5) -0.001(4) -0.004(4) 0.003(4)
C43 0.090(5) 0.079(5) 0.111(7) 0.016(5) 0.016(5) -0.023(5)
C46 0.096(6) 0.082(6) 0.112(7) 0.017(6) 0.014(6) -0.024(5)
C36 0.090(5) 0.077(5) 0.114(6) 0.018(5) 0.014(5) -0.023(4)
C24 0.064(4) 0.056(4) 0.035(4) 0.001(4) 0.001(4) 0.004(4)
C33 0.102(6) 0.082(6) 0.119(7) 0.013(6) 0.019(6) -0.024(6)
C26 0.071(4) 0.058(4) 0.036(4) 0.000(4) 0.004(4) 0.004(4)
C47 0.083(6) 0.077(6) 0.111(7) 0.017(6) 0.012(5) -0.021(5)
C40 0.092(6) 0.081(6) 0.114(7) 0.018(6) 0.007(5) -0.024(5)
C37 0.092(5) 0.079(5) 0.115(7) 0.016(5) 0.017(5) -0.024(5)
C39 0.092(6) 0.080(6) 0.120(7) 0.017(6) 0.007(5) -0.022(5)
C35 0.095(5) 0.081(5) 0.116(7) 0.017(5) 0.017(5) -0.023(5)
C45 0.100(6) 0.085(6) 0.114(7) 0.013(6) 0.017(6) -0.022(6)
C48 0.093(6) 0.079(6) 0.113(7) 0.017(6) 0.010(5) -0.025(5)
C34 0.097(6) 0.082(6) 0.123(7) 0.016(6) 0.016(6) -0.022(5)
C52 0.079(3) 0.088(4) 0.090(4) 0.001(3) -0.003(3) 0.011(3)
C51 0.080(3) 0.089(4) 0.090(4) 0.002(3) -0.004(3) 0.011(3)
C50 0.079(4) 0.088(4) 0.091(4) 0.002(4) -0.004(4) 0.011(4)
C49 0.079(4) 0.088(5) 0.092(5) 0.002(4) -0.004(4) 0.011(4)
C54 0.079(4) 0.089(5) 0.091(4) 0.001(4) -0.005(4) 0.012(4)
C53 0.079(4) 0.089(4) 0.091(4) 0.002(3) -0.004(3) 0.012(3)
C61 0.081(5) 0.091(5) 0.092(5) 0.000(5) -0.005(4) 0.011(4)
C62 0.080(4) 0.090(5) 0.092(4) 0.001(4) -0.004(4) 0.012(4)
C57 0.079(4) 0.089(4) 0.091(4) 0.001(4) -0.004(3) 0.012(3)
C58 0.080(3) 0.089(4) 0.091(4) 0.001(3) -0.003(3) 0.011(3)
C59 0.080(4) 0.089(4) 0.092(4) 0.001(4) -0.004(4) 0.012(3)
C60 0.081(4) 0.091(5) 0.093(5) 0.001(4) -0.004(4) 0.012(4)
C63 0.080(4) 0.089(4) 0.092(4) 0.002(4) -0.004(4) 0.012(4)
C64 0.078(4) 0.088(4) 0.091(4) 0.002(4) -0.004(4) 0.012(4)
C56 0.080(4) 0.090(4) 0.092(4) 0.002(4) -0.004(4) 0.013(4)
C55 0.079(4) 0.089(4) 0.091(4) 0.002(4) -0.004(4) 0.012(4)
C52A 0.079(3) 0.088(4) 0.090(4) 0.001(3) -0.004(3) 0.010(3)
C53A 0.079(4) 0.088(4) 0.091(4) 0.002(3) -0.004(3) 0.012(3)
C54A 0.079(4) 0.089(5) 0.090(4) 0.003(4) -0.003(4) 0.012(4)
C49A 0.080(4) 0.090(5) 0.091(5) 0.002(4) -0.003(4) 0.013(4)
C50A 0.080(4) 0.089(4) 0.092(4) 0.002(4) -0.004(4) 0.012(4)
C51A 0.080(4) 0.089(4) 0.091(4) 0.002(3) -0.003(3) 0.012(3)
C64A 0.079(4) 0.088(4) 0.090(4) 0.002(4) -0.003(4) 0.011(4)
C63A 0.079(4) 0.088(4) 0.092(4) 0.002(4) -0.004(4) 0.011(4)
C55A 0.080(4) 0.088(4) 0.091(4) 0.001(4) -0.003(4) 0.011(4)
C56A 0.080(4) 0.089(4) 0.092(4) 0.000(4) -0.004(4) 0.012(4)
C61A 0.079(5) 0.089(5) 0.091(5) 0.004(4) -0.004(4) 0.013(4)
C60A 0.079(4) 0.088(5) 0.091(5) 0.003(4) -0.004(4) 0.012(4)
C59A 0.078(4) 0.088(4) 0.090(4) 0.002(4) -0.004(4) 0.013(3)
C58A 0.079(3) 0.088(4) 0.090(4) 0.002(3) -0.003(3) 0.011(3)
C57A 0.079(4) 0.088(4) 0.091(4) 0.002(4) -0.003(4) 0.012(3)
C62A 0.079(4) 0.090(5) 0.090(5) 0.002(4) -0.003(4) 0.013(4)

loop_
_atom_type_symbol
_atom_type_description
_atom_type_scat_dispersion_real
_atom_type_scat_dispersion_imag
_atom_type_scat_source
C C 0.0033 0.0016 'International Tables Vol C Tables 4.2.6.8 and 6.1.1.4'
H H 0.0000 0.0000 'International Tables Vol C Tables 4.2.6.8 and 6.1.1.4'
Au Au -2.0133 8.8022 'International Tables Vol C Tables 4.2.6.8 and 6.1.1.4'
N N 0.0061 0.0033 'International Tables Vol C Tables 4.2.6.8 and 6.1.1.4'
O O 0.0106 0.0060 'International Tables Vol C Tables 4.2.6.8 and 6.1.1.4'
Zn Zn 0.2839 1.4301 'International Tables Vol C Tables 4.2.6.8 and 6.1.1.4'

loop_
_geom_angle_atom_site_label_1
_geom_angle_atom_site_label_2
_geom_angle_atom_site_label_3
_geom_angle
_geom_angle_site_symmetry_1
_geom_angle_site_symmetry_3
_geom_angle_publ_flag
C18 Au3 Au1 80.9(4) . 4_556 ?
C18 Au3 C17 175.7(6) . . ?
C17 Au3 Au1 95.2(4) . 4_556 ?
C14 Au1 Au3 97.4(4) . 4_456 ?
C14 Au1 C13 177.9(5) . . ?
C13 Au1 Au3 84.6(4) . 4_456 ?
C16 Au2 Au4 94.7(4) . 4_456 ?
C15 Au2 Au4 86.8(4) . 4_456 ?
C15 Au2 C16 177.9(6) . . ?
C20 Au4 Au2 98.5(4) . 4_556 ?
C20 Au4 C19 175.2(6) . . ?
C19 Au4 Au2 86.3(4) . 4_556 ?
N9 Zn1 N1 92.2(4) . . ?
N9 Zn1 N7 175.9(4) . . ?
N9 Zn1 N4 88.6(4) . 7_566 ?
N1 Zn1 N4 178.7(4) . 7_566 ?
N7 Zn1 N1 90.9(4) . . ?
N7 Zn1 N4 88.4(4) . 7_566 ?
N5 Zn1 N9 90.7(4) . . ?
N5 Zn1 N1 87.2(4) . . ?
N5 Zn1 N7 92.2(4) . . ?
N5 Zn1 N4 91.7(4) . 7_566 ?
N11 Zn1 N9 90.4(4) . . ?
N11 Zn1 N1 89.3(4) . . ?
N11 Zn1 N7 86.9(4) . . ?
N11 Zn1 N4 91.8(4) . 7_566 ?
N11 Zn1 N5 176.4(4) . . ?
N6 Zn2 N16 85.9(4) 8_665 2_664 ?
N6 Zn2 N10 175.9(4) 8_665 1_655 ?
N6 Zn2 N13 92.1(4) 8_665 . ?
N8 Zn2 N6 91.4(4) 8_765 8_665 ?
N8 Zn2 N16 93.4(4) 8_765 2_664 ?
N8 Zn2 N10 89.7(4) 8_765 1_655 ?
N8 Zn2 N13 88.7(4) 8_765 . ?
N8 Zn2 N12 178.4(4) 8_765 . ?
N10 Zn2 N16 90.2(4) 1_655 2_664 ?
N10 Zn2 N13 91.9(4) 1_655 . ?
N13 Zn2 N16 177.1(4) . 2_664 ?
N12 Zn2 N6 87.9(4) . 8_665 ?
N12 Zn2 N16 88.0(4) . 2_664 ?
N12 Zn2 N10 91.0(4) . 1_655 ?
N12 Zn2 N13 89.9(4) . . ?
C16 N6 Zn2 160.3(12) . 8_655 ?
N10 C14 Au1 175.4(12) . . ?
C6 O1 C7 100.0(11) . . ?
C13 N9 Zn1 172.1(11) . . ?
C31 N16 Zn2 119.9(9) . 2_665 ?
C31 N16 C30 114.6(12) . . ?
C30 N16 Zn2 124.6(9) . 2_665 ?
C18 N8 Zn2 174.0(12) . 8_755 ?
C5 N1 Zn1 122.9(10) . . ?
C5 N1 C1 118.1(13) . . ?
C1 N1 Zn1 119.1(9) . . ?
C14 N10 Zn2 160.7(11) . 1_455 ?
C17 N7 Zn1 169.3(12) . . ?
N8 C18 Au3 174.8(13) . . ?
C25 N13 Zn2 118.8(9) . . ?
C21 N13 Zn2 124.7(9) . . ?
C21 N13 C25 116.0(12) . . ?
N12 C20 Au4 175.6(13) . . ?
C11 N4 Zn1 121.3(9) . 7_565 ?
C10 N4 Zn1 120.9(9) . 7_565 ?
C10 N4 C11 117.7(12) . . ?
C20 N12 Zn2 172.5(11) . . ?
C15 N5 Zn1 173.5(11) . . ?
C19 N11 Zn1 167.2(12) . . ?
N9 C13 Au1 175.4(13) . . ?
N4 C11 H11 118.4 . . ?
N4 C11 C12 123.2(13) . . ?
C12 C11 H11 118.4 . . ?
N11 C19 Au4 177.1(13) . . ?
N6 C16 Au2 177.0(14) . . ?
N5 C15 Au2 178.2(15) . . ?
N1 C5 H5 117.9 . . ?
N1 C5 C4 124.2(14) . . ?
C4 C5 H5 117.9 . . ?
C7 N3 N2 106.1(12) . . ?
N16 C31 H31 116.9 . . ?
C32 C31 N16 126.1(14) . . ?
C32 C31 H31 116.9 . . ?
C26 O2 C27 101.0(11) . . ?
N7 C17 Au3 175.3(13) . . ?
C28 C29 H29 120.5 . . ?
C28 C29 C30 119.0(14) . . ?
C30 C29 H29 120.5 . . ?
C3 C2 H2 120.2 . . ?
C3 C2 C1 119.5(14) . . ?
C1 C2 H2 120.2 . . ?
C6 N2 N3 104.0(11) . . ?
C2 C3 C4 117.9(14) . . ?
C2 C3 C6 118.3(13) . . ?
C4 C3 C6 123.7(13) . . ?
C29 C28 C32 120.0(14) . . ?
C29 C28 C27 123.5(14) . . ?
C32 C28 C27 116.4(13) . . ?
N16 C30 C29 123.5(13) . . ?
N16 C30 H30 118.3 . . ?
C29 C30 H30 118.3 . . ?
N1 C1 C2 122.5(13) . . ?
N1 C1 H1 118.8 . . ?
C2 C1 H1 118.8 . . ?
C31 C32 C28 116.7(14) . . ?
C31 C32 H32 121.7 . . ?
C28 C32 H32 121.7 . . ?
C5 C4 H4 121.1 . . ?
C3 C4 C5 117.7(14) . . ?
C3 C4 H4 121.1 . . ?
O1 C6 C3 119.0(13) . . ?
N2 C6 O1 115.5(13) . . ?
N2 C6 C3 125.5(13) . . ?
C8 C9 H9 119.7 . . ?
C8 C9 C10 120.5(13) . . ?
C10 C9 H9 119.7 . . ?
C26 N14 N15 105.7(12) . . ?
C21 C22 H22 121.2 . . ?
C23 C22 H22 121.2 . . ?
C23 C22 C21 117.6(13) . . ?
N13 C25 H25 118.0 . . ?
N13 C25 C24 124.0(13) . . ?
C24 C25 H25 118.0 . . ?
C11 C12 H12 120.3 . . ?
C8 C12 C11 119.5(13) . . ?
C8 C12 H12 120.3 . . ?
C43 C44 H44 120.1 . . ?
C43 C44 C45 120(2) . . ?
C45 C44 H44 120.1 . . ?
N13 C21 C22 125.1(13) . . ?
N13 C21 H21 117.5 . . ?
C22 C21 H21 117.5 . . ?
C43 C42 C41 117(2) . . ?
C36 C42 C41 125(2) . . ?
C36 C42 C43 118.2(18) . . ?
C27 N15 N14 106.5(12) . . ?
O2 C27 C28 122.1(13) . . ?
N15 C27 O2 112.5(13) . . ?
N15 C27 C28 125.4(14) . . ?
C33 C38 H38 121.8 . . ?
C33 C38 C37 116.4(19) . . ?
C37 C38 H38 121.8 . . ?
C42 C41 C40 113(2) . . ?
C46 C41 C42 124(2) . . ?
C46 C41 C40 123(2) . . ?
C9 C8 C7 117.4(13) . . ?
C12 C8 C9 116.8(13) . . ?
C12 C8 C7 125.8(13) . . ?
C22 C23 C24 118.9(14) . . ?
C22 C23 C26 124.7(13) . . ?
C24 C23 C26 116.2(13) . . ?
O1 C7 C8 119.5(12) . . ?
N3 C7 O1 114.4(13) . . ?
N3 C7 C8 125.9(14) . . ?
N4 C10 C9 122.2(13) . . ?
N4 C10 H10 118.9 . . ?
C9 C10 H10 118.9 . . ?
C44 C43 C42 119(2) . . ?
C44 C43 C47 122.9(19) . . ?
C47 C43 C42 118.4(19) . . ?
C41 C46 H46 121.5 . . ?
C41 C46 C45 117(2) . . ?
C45 C46 H46 121.5 . . ?
C42 C36 C37 123.5(17) . . ?
C42 C36 C35 118.6(19) . . ?
C37 C36 C35 117.8(19) . . ?
C25 C24 C23 118.3(14) . . ?
C25 C24 H24 120.8 . . ?
C23 C24 H24 120.8 . . ?
C38 C33 H33 115.5 . . ?
C34 C33 C38 129(2) . . ?
C34 C33 H33 115.5 . . ?
O2 C26 C23 120.6(13) . . ?
N14 C26 O2 114.2(13) . . ?
N14 C26 C23 125.3(14) . . ?
C43 C47 H47 120.6 . . ?
C48 C47 C43 118.8(17) . . ?
C48 C47 H47 120.6 . . ?
C41 C40 H40 120.2 . . ?
C39 C40 C41 120(2) . . ?
C39 C40 H40 120.2 . . ?
C38 C37 C36 119.6(17) . . ?
C48 C37 C38 124.1(18) . . ?
C48 C37 C36 116.3(18) . . ?
C40 C39 H39 115.2 . . ?
C35 C39 C40 130(2) . . ?
C35 C39 H39 115.2 . . ?
C39 C35 C36 114(2) . . ?
C39 C35 C34 128.4(19) . . ?
C34 C35 C36 117.4(17) . . ?
C44 C45 H45 118.3 . . ?
C46 C45 C44 123(2) . . ?
C46 C45 H45 118.3 . . ?
C47 C48 H48 117.6 . . ?
C37 C48 C47 124.8(18) . . ?
C37 C48 H48 117.6 . . ?
C33 C34 C35 119.5(19) . . ?
C33 C34 H34 120.2 . . ?
C35 C34 H34 120.2 . . ?
C51 C52 C53 120.0 . . ?
C58 C52 C51 118.0(18) . . ?
C58 C52 C53 122.0(18) . . ?
C52 C51 C55 122.6(15) . . ?
C50 C51 C52 120.0 . . ?
C50 C51 C55 117.4(15) . . ?
C51 C50 H50 120.0 . . ?
C51 C50 C49 120.0 . . ?
C49 C50 H50 120.0 . . ?
C50 C49 H49 120.0 . . ?
C50 C49 C54 120.0 . . ?
C54 C49 H49 120.0 . . ?
C49 C54 H54 120.0 . . ?
C53 C54 C49 120.0 . . ?
C53 C54 H54 120.0 . . ?
C52 C53 C64 120.2(15) . . ?
C54 C53 C52 120.0 . . ?
C54 C53 C64 119.8(15) . . ?
C62 C61 H61 120.0 . . ?
C62 C61 C60 120.0 . . ?
C60 C61 H61 120.0 . . ?
C61 C62 H62 120.0 . . ?
C57 C62 C61 120.0 . . ?
C57 C62 H62 120.0 . . ?
C62 C57 C58 120.0 . . ?
C62 C57 C56 120.6(15) . . ?
C58 C57 C56 119.4(15) . . ?
C52 C58 C57 122.8(18) . . ?
C52 C58 C59 117.2(18) . . ?
C57 C58 C59 120.0 . . ?
C58 C59 C63 123.3(14) . . ?
C60 C59 C58 120.0 . . ?
C60 C59 C63 116.7(14) . . ?
C61 C60 H60 120.0 . . ?
C59 C60 C61 120.0 . . ?
C59 C60 H60 120.0 . . ?
C59 C63 H63 122.1 . . ?
C64 C63 C59 116(2) . . ?
C64 C63 H63 122.1 . . ?
C53 C64 H64 119.4 . . ?
C63 C64 C53 121(2) . . ?
C63 C64 H64 119.4 . . ?
C57 C56 H56 119.2 . . ?
C55 C56 C57 122(2) . . ?
C55 C56 H56 119.2 . . ?
C51 C55 H55 122.2 . . ?
C56 C55 C51 116(2) . . ?
C56 C55 H55 122.2 . . ?
C53A C52A C51A 120.0 . . ?
C53A C52A C58A 124.3(17) . . ?
C51A C52A C58A 115.6(17) . . ?
C54A C53A C52A 120.0 . . ?
C64A C53A C52A 114.4(16) . . ?
C64A C53A C54A 125.6(16) . . ?
C53A C54A H54A 120.0 . . ?
C53A C54A C49A 120.0 . . ?
C49A C54A H54A 120.0 . . ?
C54A C49A H49A 120.0 . . ?
C54A C49A C50A 120.0 . . ?
C50A C49A H49A 120.0 . . ?
C49A C50A H50A 120.0 . . ?
C51A C50A C49A 120.0 . . ?
C51A C50A H50A 120.0 . . ?
C52A C51A C55A 121.6(14) . . ?
C50A C51A C52A 120.0 . . ?
C50A C51A C55A 118.3(14) . . ?
C53A C64A H64A 117.2 . . ?
C53A C64A C63A 126(2) . . ?
C63A C64A H64A 117.2 . . ?
C64A C63A H63A 121.2 . . ?
C59A C63A C64A 118(2) . . ?
C59A C63A H63A 121.2 . . ?
C51A C55A H55A 120.9 . . ?
C56A C55A C51A 118(2) . . ?
C56A C55A H55A 120.9 . . ?
C55A C56A H56A 117.0 . . ?
C55A C56A C57A 126(3) . . ?
C57A C56A H56A 117.0 . . ?
C60A C61A H61A 120.0 . . ?
C60A C61A C62A 120.0 . . ?
C62A C61A H61A 120.0 . . ?
C61A C60A H60A 120.0 . . ?
C61A C60A C59A 120.0 . . ?
C59A C60A H60A 120.0 . . ?
C60A C59A C63A 120.7(16) . . ?
C58A C59A C63A 119.3(16) . . ?
C58A C59A C60A 120.0 . . ?
C59A C58A C52A 118.7(17) . . ?
C59A C58A C57A 120.0 . . ?
C57A C58A C52A 121.3(17) . . ?
C56A C57A C58A 117.2(14) . . ?
C56A C57A C62A 122.8(14) . . ?
C62A C57A C58A 120.0 . . ?
C61A C62A H62A 120.0 . . ?
C57A C62A C61A 120.0 . . ?
C57A C62A H62A 120.0 . . ?

loop_
_geom_bond_atom_site_label_1
_geom_bond_atom_site_label_2
_geom_bond_distance
_geom_bond_site_symmetry_2
_geom_bond_publ_flag
Au3 Au1 3.0321(8) 4_556 ?
Au3 C18 1.985(13) . ?
Au3 C17 2.005(12) . ?
Au1 C14 1.977(13) . ?
Au1 C13 1.998(12) . ?
Au2 Au4 3.1022(9) 4_456 ?
Au2 C16 1.982(13) . ?
Au2 C15 1.976(13) . ?
Au4 C20 1.980(13) . ?
Au4 C19 2.010(13) . ?
Zn1 N9 2.136(10) . ?
Zn1 N1 2.192(11) . ?
Zn1 N7 2.181(10) . ?
Zn1 N4 2.197(11) 7_566 ?
Zn1 N5 2.120(11) . ?
Zn1 N11 2.119(11) . ?
Zn2 N6 2.146(10) 8_665 ?
Zn2 N16 2.222(11) 2_664 ?
Zn2 N8 2.121(11) 8_765 ?
Zn2 N10 2.149(10) 1_655 ?
Zn2 N13 2.176(10) . ?
Zn2 N12 2.134(11) . ?
N6 C16 1.127(14) . ?
C14 N10 1.145(14) . ?
O1 C6 1.347(15) . ?
O1 C7 1.377(15) . ?
N9 C13 1.140(14) . ?
N16 C31 1.358(15) . ?
N16 C30 1.358(16) . ?
N8 C18 1.148(15) . ?
N1 C5 1.290(15) . ?
N1 C1 1.309(16) . ?
N7 C17 1.111(14) . ?
N13 C25 1.344(15) . ?
N13 C21 1.324(15) . ?
C20 N12 1.137(15) . ?
N4 C11 1.335(15) . ?
N4 C10 1.312(15) . ?
N5 C15 1.127(15) . ?
N11 C19 1.110(15) . ?
C11 H11 0.9300 . ?
C11 C12 1.386(17) . ?
C5 H5 0.9300 . ?
C5 C4 1.413(17) . ?
N3 N2 1.424(14) . ?
N3 C7 1.266(16) . ?
C31 H31 0.9300 . ?
C31 C32 1.354(16) . ?
O2 C27 1.383(15) . ?
O2 C26 1.354(16) . ?
C29 H29 0.9300 . ?
C29 C28 1.367(17) . ?
C29 C30 1.369(17) . ?
C2 H2 0.9300 . ?
C2 C3 1.366(17) . ?
C2 C1 1.403(17) . ?
N2 C6 1.291(16) . ?
C3 C4 1.375(18) . ?
C3 C6 1.488(18) . ?
C28 C32 1.388(17) . ?
C28 C27 1.473(18) . ?
C30 H30 0.9300 . ?
C1 H1 0.9300 . ?
C32 H32 0.9300 . ?
C4 H4 0.9300 . ?
C9 H9 0.9300 . ?
C9 C8 1.384(17) . ?
C9 C10 1.388(16) . ?
N14 N15 1.403(15) . ?
N14 C26 1.274(16) . ?
C22 H22 0.9300 . ?
C22 C21 1.389(17) . ?
C22 C23 1.385(17) . ?
C25 H25 0.9300 . ?
C25 C24 1.381(17) . ?
C12 H12 0.9300 . ?
C12 C8 1.368(17) . ?
C44 H44 0.9300 . ?
C44 C43 1.36(2) . ?
C44 C45 1.39(2) . ?
C21 H21 0.9300 . ?
C42 C41 1.45(2) . ?
C42 C43 1.44(2) . ?
C42 C36 1.39(2) . ?
N15 C27 1.277(16) . ?
C38 H38 0.9300 . ?
C38 C33 1.35(2) . ?
C38 C37 1.40(2) . ?
C41 C46 1.30(2) . ?
C41 C40 1.47(2) . ?
C8 C7 1.458(18) . ?
C23 C24 1.387(17) . ?
C23 C26 1.476(19) . ?
C10 H10 0.9300 . ?
C43 C47 1.43(2) . ?
C46 H46 0.9300 . ?
C46 C45 1.38(2) . ?
C36 C37 1.40(2) . ?
C36 C35 1.49(2) . ?
C24 H24 0.9300 . ?
C33 H33 0.9300 . ?
C33 C34 1.26(2) . ?
C47 H47 0.9300 . ?
C47 C48 1.38(2) . ?
C40 H40 0.9300 . ?
C40 C39 1.35(2) . ?
C37 C48 1.37(2) . ?
C39 H39 0.9300 . ?
C39 C35 1.34(2) . ?
C35 C34 1.37(2) . ?
C45 H45 0.9300 . ?
C48 H48 0.9300 . ?
C34 H34 0.9300 . ?
C52 C51 1.3900 . ?
C52 C53 1.3900 . ?
C52 C58 1.30(2) . ?
C51 C50 1.3900 . ?
C51 C55 1.46(2) . ?
C50 H50 0.9300 . ?
C50 C49 1.3900 . ?
C49 H49 0.9300 . ?
C49 C54 1.3900 . ?
C54 H54 0.9300 . ?
C54 C53 1.3900 . ?
C53 C64 1.41(2) . ?
C61 H61 0.9300 . ?
C61 C62 1.3900 . ?
C61 C60 1.3900 . ?
C62 H62 0.9300 . ?
C62 C57 1.3900 . ?
C57 C58 1.3900 . ?
C57 C56 1.40(2) . ?
C58 C59 1.3900 . ?
C59 C60 1.3900 . ?
C59 C63 1.46(2) . ?
C60 H60 0.9300 . ?
C63 H63 0.9300 . ?
C63 C64 1.30(3) . ?
C64 H64 0.9300 . ?
C56 H56 0.9300 . ?
C56 C55 1.33(3) . ?
C55 H55 0.9300 . ?
C52A C53A 1.3900 . ?
C52A C51A 1.3900 . ?
C52A C58A 1.457(17) . ?
C53A C54A 1.3900 . ?
C53A C64A 1.35(2) . ?
C54A H54A 0.9300 . ?
C54A C49A 1.3900 . ?
C49A H49A 0.9300 . ?
C49A C50A 1.3900 . ?
C50A H50A 0.9300 . ?
C50A C51A 1.3900 . ?
C51A C55A 1.43(2) . ?
C64A H64A 0.9300 . ?
C64A C63A 1.46(3) . ?
C63A H63A 0.9300 . ?
C63A C59A 1.41(2) . ?
C55A H55A 0.9300 . ?
C55A C56A 1.29(3) . ?
C56A H56A 0.9300 . ?
C56A C57A 1.37(2) . ?
C61A H61A 0.9300 . ?
C61A C60A 1.3900 . ?
C61A C62A 1.3900 . ?
C60A H60A 0.9300 . ?
C60A C59A 1.3900 . ?
C59A C58A 1.3900 . ?
C58A C57A 1.3900 . ?
C57A C62A 1.3900 . ?
C62A H62A 0.9300 . ?

loop_
_geom_torsion_atom_site_label_1
_geom_torsion_atom_site_label_2
_geom_torsion_atom_site_label_3
_geom_torsion_atom_site_label_4
_geom_torsion
_geom_torsion_site_symmetry_1
_geom_torsion_site_symmetry_2
_geom_torsion_site_symmetry_3
_geom_torsion_site_symmetry_4
_geom_torsion_publ_flag
Zn1 N1 C5 C4 176.3(10) . . . . ?
Zn1 N1 C1 C2 -174.9(9) . . . . ?
Zn1 N4 C11 C12 -176.9(9) 7_565 . . . ?
Zn1 N4 C10 C9 175.0(9) 7_565 . . . ?
Zn2 N16 C31 C32 -169.7(12) 2_665 . . . ?
Zn2 N16 C30 C29 167.3(11) 2_665 . . . ?
Zn2 N13 C25 C24 171.4(12) . . . . ?
Zn2 N13 C21 C22 -168.3(11) . . . . ?
N16 C31 C32 C28 2(2) . . . . ?
N1 C5 C4 C3 0(2) . . . . ?
N13 C25 C24 C23 -2(2) . . . . ?
N4 C11 C12 C8 0(2) . . . . ?
C11 N4 C10 C9 -3.7(19) . . . . ?
C11 C12 C8 C9 -1(2) . . . . ?
C11 C12 C8 C7 177.0(12) . . . . ?
C5 N1 C1 C2 4(2) . . . . ?
N3 N2 C6 O1 1.4(16) . . . . ?
N3 N2 C6 C3 -179.1(12) . . . . ?
C31 N16 C30 C29 -2(2) . . . . ?
C29 C28 C32 C31 -3(2) . . . . ?
C29 C28 C27 O2 11(2) . . . . ?
C29 C28 C27 N15 -171.4(16) . . . . ?
C2 C3 C4 C5 1(2) . . . . ?
C2 C3 C6 O1 176.3(12) . . . . ?
C2 C3 C6 N2 -3(2) . . . . ?
N2 N3 C7 O1 -2.8(16) . . . . ?
N2 N3 C7 C8 -177.5(12) . . . . ?
C3 C2 C1 N1 -3(2) . . . . ?
C28 C29 C30 N16 1(2) . . . . ?
C30 N16 C31 C32 0(2) . . . . ?
C30 C29 C28 C32 1(2) . . . . ?
C30 C29 C28 C27 -176.6(14) . . . . ?
C1 N1 C5 C4 -3(2) . . . . ?
C1 C2 C3 C4 0(2) . . . . ?
C1 C2 C3 C6 177.4(12) . . . . ?
C32 C28 C27 O2 -167.0(14) . . . . ?
C32 C28 C27 N15 11(2) . . . . ?
C4 C3 C6 O1 -7(2) . . . . ?
C4 C3 C6 N2 173.7(14) . . . . ?
C6 O1 C7 N3 3.5(15) . . . . ?
C6 O1 C7 C8 178.5(12) . . . . ?
C6 C3 C4 C5 -175.9(12) . . . . ?
C9 C8 C7 O1 179.5(12) . . . . ?
C9 C8 C7 N3 -6(2) . . . . ?
N14 N15 C27 O2 0.1(17) . . . . ?
N14 N15 C27 C28 -177.7(14) . . . . ?
C22 C23 C24 C25 2(2) . . . . ?
C22 C23 C26 O2 14(2) . . . . ?
C22 C23 C26 N14 -165.6(17) . . . . ?
C25 N13 C21 C22 3(2) . . . . ?
C12 C8 C7 O1 2(2) . . . . ?
C12 C8 C7 N3 176.3(14) . . . . ?
C44 C43 C47 C48 179.2(18) . . . . ?
C21 N13 C25 C24 -1(2) . . . . ?
C21 C22 C23 C24 0(2) . . . . ?
C21 C22 C23 C26 174.9(14) . . . . ?
C42 C41 C46 C45 -6(3) . . . . ?
C42 C41 C40 C39 3(3) . . . . ?
C42 C43 C47 C48 -3(3) . . . . ?
C42 C36 C37 C38 178.0(18) . . . . ?
C42 C36 C37 C48 0(3) . . . . ?
C42 C36 C35 C39 -1(3) . . . . ?
C42 C36 C35 C34 -176.4(18) . . . . ?
N15 N14 C26 O2 -2.4(18) . . . . ?
N15 N14 C26 C23 177.4(14) . . . . ?
C27 O2 C26 N14 2.3(18) . . . . ?
C27 O2 C26 C23 -177.5(13) . . . . ?
C27 C28 C32 C31 175.0(14) . . . . ?
C38 C33 C34 C35 6(4) . . . . ?
C38 C37 C48 C47 -178.6(18) . . . . ?
C41 C42 C43 C44 1(3) . . . . ?
C41 C42 C43 C47 -177.2(17) . . . . ?
C41 C42 C36 C37 178.5(19) . . . . ?
C41 C42 C36 C35 -1(3) . . . . ?
C41 C46 C45 C44 7(3) . . . . ?
C41 C40 C39 C35 -6(4) . . . . ?
C8 C9 C10 N4 4(2) . . . . ?
C23 C22 C21 N13 -3(2) . . . . ?
C7 O1 C6 N2 -2.9(16) . . . . ?
C7 O1 C6 C3 177.6(11) . . . . ?
C7 N3 N2 C6 0.9(14) . . . . ?
C10 N4 C11 C12 1.7(19) . . . . ?
C10 C9 C8 C12 -1(2) . . . . ?
C10 C9 C8 C7 -179.1(12) . . . . ?
C43 C44 C45 C46 -5(3) . . . . ?
C43 C42 C41 C46 2(3) . . . . ?
C43 C42 C41 C40 179.1(17) . . . . ?
C43 C42 C36 C37 -1(3) . . . . ?
C43 C42 C36 C35 -179.9(17) . . . . ?
C43 C47 C48 C37 2(3) . . . . ?
C46 C41 C40 C39 179.9(19) . . . . ?
C36 C42 C41 C46 -177(2) . . . . ?
C36 C42 C41 C40 0(3) . . . . ?
C36 C42 C43 C44 -179.7(18) . . . . ?
C36 C42 C43 C47 2(3) . . . . ?
C36 C37 C48 C47 -1(3) . . . . ?
C36 C35 C34 C33 -6(3) . . . . ?
C24 C23 C26 O2 -170.8(14) . . . . ?
C24 C23 C26 N14 9(2) . . . . ?
C33 C38 C37 C36 2(3) . . . . ?
C33 C38 C37 C48 -179.8(18) . . . . ?
C26 O2 C27 C28 176.5(14) . . . . ?
C26 O2 C27 N15 -1.4(18) . . . . ?
C26 N14 N15 C27 1.3(16) . . . . ?
C26 C23 C24 C25 -173.0(14) . . . . ?
C40 C41 C46 C45 177.2(17) . . . . ?
C40 C39 C35 C36 4(3) . . . . ?
C40 C39 C35 C34 179(2) . . . . ?
C37 C38 C33 C34 -4(3) . . . . ?
C37 C36 C35 C39 179.6(19) . . . . ?
C37 C36 C35 C34 4(3) . . . . ?
C39 C35 C34 C33 180(2) . . . . ?
C35 C36 C37 C38 -3(3) . . . . ?
C35 C36 C37 C48 179.2(17) . . . . ?
C45 C44 C43 C42 0(3) . . . . ?
C45 C44 C43 C47 178.4(18) . . . . ?
C52 C51 C50 C49 0.0 . . . . ?
C52 C51 C55 C56 -1(4) . . . . ?
C52 C53 C64 C63 -3(5) . . . . ?
C52 C58 C59 C60 178(3) . . . . ?
C52 C58 C59 C63 -1(3) . . . . ?
C51 C52 C53 C54 0.0 . . . . ?
C51 C52 C53 C64 179(4) . . . . ?
C51 C52 C58 C57 2(3) . . . . ?
C51 C52 C58 C59 -176.8(17) . . . . ?
C51 C50 C49 C54 0.0 . . . . ?
C50 C51 C55 C56 178(3) . . . . ?
C50 C49 C54 C53 0.0 . . . . ?
C49 C54 C53 C52 0.0 . . . . ?
C49 C54 C53 C64 -179(4) . . . . ?
C54 C53 C64 C63 175(3) . . . . ?
C53 C52 C51 C50 0.0 . . . . ?
C53 C52 C51 C55 179(3) . . . . ?
C53 C52 C58 C57 -178.6(15) . . . . ?
C53 C52 C58 C59 3(3) . . . . ?
C61 C62 C57 C58 0.0 . . . . ?
C61 C62 C57 C56 -178(3) . . . . ?
C62 C61 C60 C59 0.0 . . . . ?
C62 C57 C58 C52 -178(3) . . . . ?
C62 C57 C58 C59 0.0 . . . . ?
C62 C57 C56 C55 176(3) . . . . ?
C57 C58 C59 C60 0.0 . . . . ?
C57 C58 C59 C63 -179(3) . . . . ?
C57 C56 C55 C51 3(6) . . . . ?
C58 C52 C51 C50 180(3) . . . . ?
C58 C52 C51 C55 -1(3) . . . . ?
C58 C52 C53 C54 -180(3) . . . . ?
C58 C52 C53 C64 -1(3) . . . . ?
C58 C57 C56 C55 -3(5) . . . . ?
C58 C59 C60 C61 0.0 . . . . ?
C58 C59 C63 C64 -3(4) . . . . ?
C59 C63 C64 C53 5(5) . . . . ?
C60 C61 C62 C57 0.0 . . . . ?
C60 C59 C63 C64 177(3) . . . . ?
C63 C59 C60 C61 179(3) . . . . ?
C56 C57 C58 C52 0(3) . . . . ?
C56 C57 C58 C59 178(3) . . . . ?
C55 C51 C50 C49 -179(3) . . . . ?
C52A C53A C54A C49A 0.0 . . . . ?
C52A C53A C64A C63A 0(5) . . . . ?
C52A C51A C55A C56A -1(4) . . . . ?
C52A C58A C57A C56A 0(3) . . . . ?
C52A C58A C57A C62A 180(2) . . . . ?
C53A C52A C51A C50A 0.0 . . . . ?
C53A C52A C51A C55A -178(3) . . . . ?
C53A C52A C58A C59A -2(3) . . . . ?
C53A C52A C58A C57A 178.0(15) . . . . ?
C53A C54A C49A C50A 0.0 . . . . ?
C53A C64A C63A C59A -2(5) . . . . ?
C54A C53A C64A C63A 179(3) . . . . ?
C54A C49A C50A C51A 0.0 . . . . ?
C49A C50A C51A C52A 0.0 . . . . ?
C49A C50A C51A C55A 178(3) . . . . ?
C50A C51A C55A C56A -178(3) . . . . ?
C51A C52A C53A C54A 0.0 . . . . ?
C51A C52A C53A C64A 179(4) . . . . ?
C51A C52A C58A C59A -179.2(16) . . . . ?
C51A C52A C58A C57A 1(3) . . . . ?
C51A C55A C56A C57A 1(6) . . . . ?
C64A C53A C54A C49A -179(4) . . . . ?
C64A C63A C59A C60A -178(3) . . . . ?
C64A C63A C59A C58A 3(4) . . . . ?
C63A C59A C58A C52A -1(3) . . . . ?
C63A C59A C58A C57A 179(3) . . . . ?
C55A C56A C57A C58A -1(6) . . . . ?
C55A C56A C57A C62A 179(4) . . . . ?
C56A C57A C62A C61A -180(3) . . . . ?
C61A C60A C59A C63A -179(3) . . . . ?
C61A C60A C59A C58A 0.0 . . . . ?
C60A C61A C62A C57A 0.0 . . . . ?
C60A C59A C58A C52A -180(2) . . . . ?
C60A C59A C58A C57A 0.0 . . . . ?
C59A C58A C57A C56A 180(3) . . . . ?
C59A C58A C57A C62A 0.0 . . . . ?
C58A C52A C53A C54A -177(3) . . . . ?
C58A C52A C53A C64A 3(3) . . . . ?
C58A C52A C51A C50A 177(3) . . . . ?
C58A C52A C51A C55A 0(3) . . . . ?
C58A C57A C62A C61A 0.0 . . . . ?
C62A C61A C60A C59A 0.0 . . . . ?
